data_1559449
loop_
_publ_author_name
'Dahlen, Erik'
'Hjalmarsson, Mats'
'Norin, Torbjorn'
'Csoregh, Ingeborg'
'Ertan, Anne'

_publ_section_title
;
 Synthesis and Resolution of
 cis-2-(1-Hydroxy-1-methylethyl)-5-methylpyrrolidine and X-Ray Crystal
 Structure of its (S)-Mandelate Salt
;
_journal_name_full 'Acta Chemica Scandinavica'
_journal_page_first 200
_journal_page_last 205
_journal_paper_doi 10.3891/acta.chem.scand.45-0200
_journal_volume 45
_journal_year 1991
_chemical_formula_sum 'C16 H25 N O4'
_chemical_formula_weight 295.378
_chemical_name_common
;
cis-2-(1-Hydroxy-1-methylethyl)-5-methylpyrrolidine (S)-Mandelate Salt
;
_space_group_IT_number 19
_space_group_name_Hall 'P 2ac 2ab'
_space_group_name_H-M_alt 'P 21 21 21'
_symmetry_cell_setting orthorhombic
_symmetry_Int_Tables_number 19
_symmetry_space_group_name_Hall 'P 2ac 2ab'
_symmetry_space_group_name_H-M 'P 21 21 21'
_cell_angle_alpha 90.
_cell_angle_beta 90.
_cell_angle_gamma 90.
_cell_formula_units_Z 8
_cell_length_a 9.622(1)
_cell_length_b 16.707(1)
_cell_length_c 20.529(2)
_cell_volume 3300.1(5)
_diffrn_ambient_temperature 293
_diffrn_radiation_probe x-ray
_diffrn_radiation_type CuK\a
_diffrn_radiation_wavelength 1.5418
_exptl_absorpt_coefficient_mu 0.655
_exptl_crystal_density_diffrn 1.189
_refine_ls_number_parameters 411
_refine_ls_number_reflns 2425
_refine_ls_R_factor_gt 0.051
_refine_ls_wR_factor_gt 0.055
_cod_data_source_file Acta-Chem-Scand-1991-45-200.cif
_cod_data_source_block 1
_cod_original_cell_volume 3300.1(3)
_cod_database_code 1559449

loop_
_space_group_symop_id
_space_group_symop_operation_xyz
1 x,y,z
2 1/2-x,-y,1/2+z
3 1/2+x,1/2-y,-z
4 -x,1/2+y,1/2-z

loop_
_atom_site_label
_atom_site_type_symbol
_atom_site_thermal_displace_type
_atom_site_fract_x
_atom_site_fract_y
_atom_site_fract_z
_atom_site_occupancy
_atom_site_U_iso_or_equiv
_atom_site_calc_flag
_atom_site_refinement_flags
_atom_site_disorder_assembly
_atom_site_disorder_group
O7 O Uiso -0.1639(4) -0.0351(2) -0.1848(3) 1.000 0.066(2) . . . .
O8 O Uiso -0.3870(4) -0.0492(3) -0.0484(2) 1.000 0.085(2) . . . .
O82 O Uiso -0.1608(4) -0.0316(3) -0.0556(2) 1.000 0.063(2) . . . .
C1 C Uiso -0.3022(5) -0.1521(3) -0.1672(2) 1.000 0.045(2) . . . .
C2 C Uiso -0.4180(6) -0.1792(4) -0.1996(3) 1.000 0.057(2) . . . .
C3 C Uiso -0.4333(7) -0.2609(4) -0.2141(3) 1.000 0.078(3) . . . .
C4 C Uiso -0.3317(9) -0.3139(4) -0.1961(3) 1.000 0.082(3) . . . .
C5 C Uiso -0.2148(8) -0.2880(4) -0.1636(4) 1.000 0.083(3) . . . .
C6 C Uiso -0.2006(6) -0.2064(4) -0.1499(3) 1.000 0.070(3) . . . .
C7 C Uiso -0.2842(5) -0.0635(3) -0.1523(2) 1.000 0.048(2) . . . .
C8 C Uiso -0.2765(6) -0.0476(3) -0.0790(2) 1.000 0.051(2) . . . .
O71' O Uiso -0.6675(4) 0.0123(2) 0.2258(2) 1.000 0.057(2) . . . .
O81' O Uiso -0.8853(4) 0.0234(3) 0.0909(2) 1.000 0.061(2) . . . .
O82' O Uiso -0.6579(4) -0.0011(2) 0.0946(2) 1.000 0.057(2) . . . .
C1' C Uiso -0.7290(6) 0.1462(3) 0.1851(3) 1.000 0.054(2) . . . .
C2' C Uiso -0.6113(7) 0.1761(4) 0.2163(3) 1.000 0.074(3) . . . .
C3' C Uiso -0.5793(9) 0.2565(5) 0.2108(4) 1.000 0.100(4) . . . .
C4' C Uiso -0.6636(10) 0.3075(5) 0.1763(4) 1.000 0.105(4) . . . .
C5' C Uiso -0.7799(9) 0.2786(4) 0.1458(4) 1.000 0.090(3) . . . .
C6' C Uiso -0.8146(7) 0.1980(4) 0.1500(3) 1.000 0.072(3) . . . .
C7' C Uiso -0.7642(5) 0.0571(3) 0.1879(2) 1.000 0.047(2) . . . .
C8' C Uiso -0.7685(5) 0.0238(3) 0.1184(2) 1.000 0.043(2) . . . .
O13 O Uiso -0.3973(4) -0.0187(3) 0.1934(2) 1.000 0.073(2) . . . .
N N Uiso -0.3755(4) 0.0370(3) 0.0604(2) 1.000 0.049(2) . . . .
C9 C Uiso -0.2530(5) 0.0192(3) 0.1020(3) 1.000 0.049(2) . . . .
C10 C Uiso -0.2124(7) 0.1008(4) 0.1300(4) 1.000 0.088(3) . . . .
C11 C Uiso -0.2574(9) 0.1576(5) 0.0823(6) 1.000 0.200(7) . . . .
C12 C Uiso -0.3549(7) 0.1216(4) 0.0338(3) 1.000 0.071(3) . . . .
C13 C Uiso -0.2850(6) -0.0457(4) 0.1518(3) 1.000 0.058(2) . . . .
O13' O Uiso -0.9094(4) 0.0238(3) -0.1493(2) 1.000 0.070(2) . . . .
C14 C Uiso -0.1562(7) -0.0610(5) 0.1924(3) 1.000 0.092(3) . . . .
C15 C Uiso -0.3385(8) -0.1209(4) 0.1172(4) 1.000 0.095(3) . . . .
C16 C Uiso -0.4902(7) 0.1651(4) 0.0276(4) 1.000 0.092(3) . . . .
N' N Uiso -0.8740(4) -0.0546(3) -0.0217(2) 1.000 0.046(2) . . . .
C9' C Uiso -0.7578(5) -0.0232(3) -0.0635(3) 1.000 0.052(2) . . . .
C10' C Uiso -0.7056(7) -0.0957(4) -0.1027(3) 1.000 0.086(3) . . . .
C11' C Uiso -0.7777(8) -0.1664(4) -0.0747(4) 1.000 0.105(4) . . . .
C12' C Uiso -0.8353(7) -0.1401(3) -0.0077(3) 1.000 0.076(3) . . . .
C13' C Uiso -0.8058(6) 0.0489(4) -0.1041(3) 1.000 0.064(2) . . . .
C14' C Uiso -0.6796(7) 0.0819(5) -0.1415(3) 1.000 0.106(4) . . . .
C15' C Uiso -0.8750(7) 0.1117(4) -0.0614(3) 1.000 0.079(3) . . . .
C16' C Uiso -0.9581(8) -0.1874(4) 0.0174(4) 1.000 0.091(3) . . . .
H71 H Uiso -0.11360 -0.01930 -0.14680 1.000 0.08(2) . . . .
H71' H Uiso -0.60170 0.00020 0.19140 1.000 0.10(3) . . . .
H(N1) H Uiso -0.38740 0.00420 0.02310 1.000 0.10(2) . . . .
H(N2) H Uiso -0.45540 0.03760 0.08460 1.000 0.06(2) . . . .
H13 H Uiso -0.38700 -0.01520 0.24280 1.000 0.20(4) . . . .
H(N1') H Uiso -0.88350 -0.02860 0.02140 1.000 0.06(2) . . . .
H(N2') H Uiso -0.95470 -0.05300 -0.04490 1.000 0.04(2) . . . .
H13' H Uiso -0.87530 -0.00600 -0.18170 1.000 0.09(3) . . . .

loop_
_atom_type_symbol
_atom_type_description
_atom_type_scat_dispersion_real
_atom_type_scat_dispersion_imag
_atom_type_scat_source
C C 0.0181 0.0091 ' International Tables Vol C Tables 4.2.6.8 and 6.1.1.4'
H H 0.0000 0.0000 ' International Tables Vol C Tables 4.2.6.8 and 6.1.1.4'
N N 0.0311 0.0180 ' International Tables Vol C Tables 4.2.6.8 and 6.1.1.4'
O O 0.0492 0.0322 ' International Tables Vol C Tables 4.2.6.8 and 6.1.1.4'

loop_
_geom_angle_atom_site_label_1
_geom_angle_atom_site_label_2
_geom_angle_atom_site_label_3
_geom_angle
_geom_angle_site_symmetry_1
_geom_angle_site_symmetry_2
_geom_angle_site_symmetry_3
_geom_angle_publ_flag
C7 O7 H71 97.00 . . . no
C2 C1 C7 120.7(5) . . . no
C6 C1 C7 120.5(5) . . . no
C2 C1 C6 118.8(5) . . . no
C1 C2 C3 120.5(6) . . . no
C2 C3 C4 119.8(6) . . . no
C3 C4 C5 120.7(6) . . . no
C4 C5 C6 118.9(6) . . . no
C1 C6 C5 121.3(6) . . . no
O7 C7 C8 111.4(4) . . . yes
C1 C7 C8 111.9(4) . . . no
O7 C7 C1 108.9(4) . . . yes
O8 C8 C7 117.1(5) . . . yes
O82 C8 C7 117.5(5) . . . yes
O8 C8 O82 125.4(4) . . . yes
C7' O71' H71' 98.00 . . . no
C2' C1' C7' 120.8(5) . . . no
C6' C1' C7' 119.5(5) . . . no
C2' C1' C6' 119.7(5) . . . no
C1' C2' C3' 119.5(6) . . . no
C2' C3' C4' 120.9(8) . . . no
C3' C4' C5' 120.0(8) . . . no
C4' C5' C6' 120.6(7) . . . no
C1' C6' C5' 119.4(6) . . . no
O71' C7' C8' 109.6(4) . . . yes
C1' C7' C8' 109.0(4) . . . no
O71' C7' C1' 112.8(4) . . . yes
O81' C8' C7' 116.4(4) . . . yes
O82' C8' C7' 117.7(4) . . . yes
O81' C8' O82' 125.9(4) . . . yes
C9 N C12 106.7(4) . . . yes
C13 O13 H13 122.00 . . . no
C9 N H(N2) 111.00 . . . no
C12 N H(N1) 105.00 . . . no
C12 N H(N2) 107.00 . . . no
H(N1) N H(N2) 110.00 . . . no
C9 N H(N1) 116.00 . . . no
N C9 C10 103.9(4) . . . yes
N C9 C13 111.6(4) . . . yes
C10 C9 C13 115.7(5) . . . no
C9 C10 C11 104.9(7) . . . no
C10 C11 C12 112.3(7) . . . no
N C12 C16 111.5(5) . . . yes
N C12 C11 102.5(5) . . . yes
C11 C12 C16 114.0(6) . . . no
C14 C13 C15 113.0(6) . . . no
O13 C13 C9 109.0(5) . . . yes
O13 C13 C14 109.8(5) . . . yes
O13 C13 C15 106.1(5) . . . yes
C9 C13 C14 108.9(5) . . . no
C9 C13 C15 109.9(5) . . . no
C9' N' C12' 104.9(4) . . . yes
C13' O13' H13' 113.00 . . . no
C9' N' H(N2') 109.00 . . . no
C12' N' H(N1') 106.00 . . . no
C12' N' H(N2') 110.00 . . . no
H(N1') N' H(N2') 112.00 . . . no
C9' N' H(N1') 115.00 . . . no
N' C9' C10' 105.5(4) . . . yes
N' C9' C13' 111.1(4) . . . yes
C10' C9' C13' 115.6(5) . . . no
C9' C10' C11' 105.7(5) . . . no
C10' C11' C12' 106.6(5) . . . no
N' C12' C16' 111.6(5) . . . yes
N' C12' C11' 100.9(5) . . . yes
C11' C12' C16' 115.8(5) . . . no
C14' C13' C15' 112.7(6) . . . no
O13' C13' C9' 109.5(5) . . . yes
O13' C13' C14' 109.4(5) . . . yes
O13' C13' C15' 105.8(5) . . . yes
C9' C13' C14' 108.3(5) . . . no
C9' C13' C15' 111.1(5) . . . no

loop_
_geom_bond_atom_site_label_1
_geom_bond_atom_site_label_2
_geom_bond_distance
_geom_bond_site_symmetry_1
_geom_bond_site_symmetry_2
_geom_bond_publ_flag
O7 C7 1.418(6) . . yes
O8 C8 1.235(7) . . yes
O82 C8 1.242(7) . . yes
O7 H71 0.9600 . . no
C1 C2 1.374(8) . . no
C1 C7 1.521(7) . . no
C1 C6 1.380(8) . . no
C2 C3 1.405(9) . . no
C3 C4 1.370(10) . . no
C4 C5 1.378(11) . . no
C5 C6 1.399(9) . . no
C7 C8 1.530(6) . . no
O71' C7' 1.425(6) . . yes
O81' C8' 1.258(6) . . yes
O82' C8' 1.243(6) . . yes
O71' H71' 0.9700 . . no
C1' C2' 1.394(9) . . no
C1' C7' 1.528(7) . . no
C1' C6' 1.395(9) . . no
C2' C3' 1.383(11) . . no
C3' C4' 1.373(12) . . no
C4' C5' 1.370(12) . . no
C5' C6' 1.390(10) . . no
C7' C8' 1.532(6) . . no
O13 C13 1.449(7) . . yes
N C9 1.486(7) . . yes
N C12 1.528(8) . . yes
O13 H13 1.0200 . . no
N H(N1) 0.9500 . . no
N H(N2) 0.9200 . . no
C9 C10 1.530(9) . . no
C9 C13 1.522(8) . . no
C10 C11 1.431(13) . . no
C11 C12 1.494(12) . . no
C12 C16 1.496(10) . . no
C13 C14 1.515(9) . . no
C13 C15 1.532(10) . . no
O13' C13' 1.425(7) . . yes
N' C9' 1.504(7) . . yes
N' C12' 1.504(7) . . yes
O13' H13' 0.8900 . . no
N' H(N1') 0.9900 . . no
N' H(N2') 0.9100 . . no
C9' C10' 1.539(8) . . no
C9' C13' 1.536(8) . . no
C10' C11' 1.486(10) . . no
C11' C12' 1.547(10) . . no
C12' C16' 1.512(10) . . no
C13' C14' 1.539(9) . . no
C13' C15' 1.521(9) . . no

loop_
_geom_hbond_atom_site_label_D
_geom_hbond_atom_site_label_H
_geom_hbond_atom_site_label_A
_geom_hbond_distance_DH
_geom_hbond_distance_HA
_geom_hbond_distance_DA
_geom_hbond_angle_DHA
_geom_hbond_site_symmetry_A
_geom_hbond_publ_flag
N H(N1) O8 0.9500 1.7200 2.660(6) 172.00 . yes
N H(N2) O13 0.9200 2.4900 2.892(6) 107.00 . yes
N H(N2) O82' 0.9200 2.0600 2.878(6) 148.00 . yes
N' H(N1') O81' 0.9900 1.6700 2.656(6) 173.00 . yes
N' H(N2') O13' 0.9100 2.5400 2.949(6) 108.00 . yes
N' H(N2') O82 0.9100 2.0300 2.872(6) 154.00 1_455 yes
O13 H13 O7 1.0200 1.7800 2.722(7) 152.00 2_455 yes
O13' H13' O71' 0.8900 1.9500 2.736(6) 147.00 2_354 yes
O7 H71 O13' 0.9600 2.0900 2.738(6) 123.00 1_655 yes
O7 H71 O82 0.9600 1.9400 2.653(7) 130.00 . yes
O71' H71' O13 0.9700 1.9900 2.733(5) 131.00 . yes
O71' H71' O82' 0.9700 2.0600 2.704(6) 122.00 . yes

loop_
_geom_torsion_atom_site_label_1
_geom_torsion_atom_site_label_2
_geom_torsion_atom_site_label_3
_geom_torsion_atom_site_label_4
_geom_torsion
_geom_torsion_site_symmetry_1
_geom_torsion_site_symmetry_2
_geom_torsion_site_symmetry_3
_geom_torsion_site_symmetry_4
_geom_torsion_publ_flag
C6 C1 C2 C3 0.8(8) . . . . no
C7 C1 C2 C3 179.1(5) . . . . no
C2 C1 C6 C5 -1.2(9) . . . . no
C7 C1 C6 C5 -179.5(6) . . . . no
C2 C1 C7 O7 -117.8(5) . . . . no
C2 C1 C7 C8 118.6(5) . . . . no
C6 C1 C7 O7 60.5(6) . . . . no
C6 C1 C7 C8 -63.1(6) . . . . no
C1 C2 C3 C4 -0.3(9) . . . . no
C2 C3 C4 C5 0.3(10) . . . . no
C3 C4 C5 C6 -0.8(11) . . . . no
C4 C5 C6 C1 1.2(10) . . . . no
O7 C7 C8 O8 160.9(5) . . . . no
O7 C7 C8 O82 -16.8(6) . . . . no
C1 C7 C8 O8 -77.0(6) . . . . no
C1 C7 C8 O82 105.3(5) . . . . no
C6' C1' C2' C3' -1.4(10) . . . . no
C7' C1' C2' C3' 177.5(6) . . . . no
C2' C1' C6' C5' 1.0(10) . . . . no
C7' C1' C6' C5' -178.0(6) . . . . no
C2' C1' C7' O71' 1.3(7) . . . . no
C2' C1' C7' C8' -120.6(6) . . . . no
C6' C1' C7' O71' -179.7(5) . . . . no
C6' C1' C7' C8' 58.4(7) . . . . no
C1' C2' C3' C4' 1.5(11) . . . . no
C2' C3' C4' C5' -1.2(13) . . . . no
C3' C4' C5' C6' 0.7(13) . . . . no
C4' C5' C6' C1' -0.7(11) . . . . no
O71' C7' C8' O81' 143.3(5) . . . . no
O71' C7' C8' O82' -35.9(6) . . . . no
C1' C7' C8' O81' -92.9(5) . . . . no
C1' C7' C8' O82' 88.0(5) . . . . no
C12 N C9 C10 31.6(6) . . . . no
C12 N C9 C13 157.0(5) . . . . no
C9 N C12 C11 -22.7(6) . . . . no
C9 N C12 C16 -145.1(5) . . . . no
N C9 C10 C11 -28.1(7) . . . . no
N C9 C13 C14 179.9(5) . . . . no
C13 C9 C10 C11 -150.8(6) . . . . no
N C9 C13 O13 -60.4(6) . . . . no
C10 C9 C13 C14 -61.6(7) . . . . no
C10 C9 C13 C15 174.1(5) . . . . no
N C9 C13 C15 55.6(6) . . . . no
C10 C9 C13 O13 58.2(6) . . . . no
C9 C10 C11 C12 14.4(9) . . . . no
C10 C11 C12 C16 125.4(7) . . . . no
C10 C11 C12 N 4.7(9) . . . . no
C12' N' C9' C10' 31.2(5) . . . . no
C12' N' C9' C13' 157.1(5) . . . . no
C9' N' C12' C11' -40.4(6) . . . . no
C9' N' C12' C16' -163.9(5) . . . . no
N' C9' C10' C11' -8.5(6) . . . . no
N' C9' C13' C14' 175.7(5) . . . . no
C13' C9' C10' C11' -131.6(5) . . . . no
N' C9' C13' O13' -65.1(6) . . . . no
C10' C9' C13' C14' -64.2(6) . . . . no
C10' C9' C13' C15' 171.5(5) . . . . no
N' C9' C13' C15' 51.4(6) . . . . no
C10' C9' C13' O13' 55.0(6) . . . . no
C9' C10' C11' C12' -16.8(7) . . . . no
C10' C11' C12' C16' 156.0(6) . . . . no
C10' C11' C12' N' 35.4(7) . . . . no
